data_4343655
loop_
_publ_author_name
'Faggiani, R.'
'Lippert, B.'
'Lock, C.J.L.'
'Rosenberg, B.'

_publ_section_title
;
 Hydroxo-bridged platinum(II) complexes. 2. Crystallographic
 characterization of heptascandium decachloride (Sc7 Cl10). A novel
 metal-chain structure
;
_journal_name_full 'Inorganic Chemistry'
_journal_page_first 1192
_journal_page_last 1196
_journal_volume 16
_journal_year 1977
_chemical_formula_sum 'H21 N9 O12 Pt3'
_chemical_name_systematic '(Pt3 (N H3)6 (O H)3) (N O3)3'
_space_group_IT_number 2
_symmetry_space_group_name_Hall '-P 1'
_symmetry_space_group_name_H-M 'P -1'
_cell_angle_alpha 120.9
_cell_angle_beta 98.67
_cell_angle_gamma 98.32
_cell_formula_units_Z 2
_cell_length_a 9.683
_cell_length_b 12.513
_cell_length_c 8.832
_cell_volume 876.064
_citation_journal_id_ASTM INOCAJ
_cod_data_source_file Faggiani_INOCAJ_1977_627.cif
_cod_data_source_block H21N9O12Pt3
_cod_original_cell_volume 876.0638
_cod_database_code 4343655

loop_
_symmetry_equiv_pos_as_xyz
x,y,z
-x,-y,-z

loop_
_atom_site_label
_atom_site_type_symbol
_atom_site_fract_x
_atom_site_fract_y
_atom_site_fract_z
_atom_site_occupancy
_atom_site_U_iso_or_equiv
_atom_site_attached_hydrogens
N2 N-3 0.411 0.123 0.449 1 0.0 3
O4 O-2 0.386 0.234 0.158 1 0.0 0
O11 O-2 0.062 0.708 0.264 1 0.0 0
O12 O-2 0.226 0.892 0.409 1 0.0 0
O3 O-2 -0.075 0.232 0.234 1 0.0 1
N3 N-3 0.042 0.431 0.182 1 0.0 3
N4 N-3 0.258 0.552 0.533 1 0.0 3
N5 N-3 -0.286 0.026 0.185 1 0.0 3
N9 N+5 0.191 0.778 0.362 1 0.0 0
O8 O-2 0.517 0.175 -0.182 1 0.0 0
O1 O-2 0.14 0.36 0.577 1 0.0 1
O9 O-2 0.701 0.331 0.029 1 0.0 0
Pt3 Pt+2 -0.0652 0.0707 0.2243 1 0.0 0
O10 O-2 0.276 0.732 0.417 1 0.0 0
O2 O-2 0.15 0.111 0.261 1 0.0 1
Pt2 Pt+2 0.0893 0.3936 0.3791 1 0.0 0
N1 N-3 0.407 0.367 0.769 1 0.0 3
Pt1 Pt+2 0.2761 0.2397 0.5155 1 0.0 0
N8 N+5 0.633 0.212 -0.065 1 0.0 0
O6 O-2 0.456 0.435 0.28 1 0.0 0
O7 O-2 0.681 0.133 -0.046 1 0.0 0
N7 N+5 0.373 0.329 0.161 1 0.0 0
N6 N-3 -0.047 -0.088 0.214 1 0.0 3
O5 O-2 0.283 0.316 0.034 1 0.0 0
